data_4115205
loop_
_publ_author_name
'Toshihiro Tanaka'
'Takashi Tasaki'
'Yasuhiro Aoyama'

_publ_section_title
;
 Acridinylresorcinol as a Self-Complementary Building Block of Robust
 Hydrogen-Bonded 2D Nets with Coordinative Saturation. Preservation of
 Crystal Structures upon Guest Alteration, Guest Removal, and Host
 Modification
;
_journal_name_full 'Journal of the American Chemical Society'
_journal_page_first 12453
_journal_page_last 12462
_journal_paper_doi 10.1021/ja026704l
_journal_volume 124
_journal_year 2002
_chemical_formula_moiety 'C25 H19 N O2 '
_chemical_formula_sum 'C25 H19 N O2'
_chemical_formula_weight 365.43
_space_group_IT_number 14
_symmetry_cell_setting monoclinic
_symmetry_Int_Tables_number 14
_symmetry_space_group_name_Hall '-P 2yn'
_symmetry_space_group_name_H-M 'P 1 21/n 1'
_cell_angle_alpha 90
_cell_angle_beta 99.34(1)
_cell_angle_gamma 90
_cell_formula_units_Z 4
_cell_length_a 8.866(2)
_cell_length_b 14.024(2)
_cell_length_c 15.393(1)
_cell_measurement_reflns_used 25
_cell_measurement_temperature 295.1
_cell_measurement_theta_max 15.0
_cell_measurement_theta_min 14.2
_cell_volume 1888.5(5)
_computing_cell_refinement 'MSC/AFC Diffractometer Control'
_computing_data_collection 'MSC/AFC Diffractometer Control'
_computing_data_reduction CrystalStructure
_computing_publication_material 'CrystalStructure Ver. 2.00'
_computing_structure_refinement CRYSTALS
_computing_structure_solution SIR92
_diffrn_measured_fraction_theta_full 0.9989
_diffrn_measured_fraction_theta_max 0.9989
_diffrn_measurement_device_type 'Rigaku AFC7R'
_diffrn_measurement_method \w-2\q
_diffrn_radiation_type 'Mo K\a'
_diffrn_radiation_wavelength 0.7107
_diffrn_reflns_av_R_equivalents 0.063
_diffrn_reflns_limit_h_max 11
_diffrn_reflns_limit_h_min 0
_diffrn_reflns_limit_k_max 18
_diffrn_reflns_limit_k_min 0
_diffrn_reflns_limit_l_max 19
_diffrn_reflns_limit_l_min -20
_diffrn_reflns_number 4803
_diffrn_reflns_theta_full 27.50
_diffrn_reflns_theta_max 27.50
_diffrn_standards_decay_% 0.01
_diffrn_standards_interval_count 150
_diffrn_standards_number 3
_exptl_absorpt_coefficient_mu 0.081
_exptl_absorpt_correction_type none
_exptl_crystal_colour orange
_exptl_crystal_density_diffrn 1.285
_exptl_crystal_description prismatic
_exptl_crystal_size_max 0.20
_exptl_crystal_size_mid 0.20
_exptl_crystal_size_min 0.20
_refine_diff_density_max 0.20
_refine_diff_density_min -0.20
_refine_ls_extinction_method none
_refine_ls_goodness_of_fit_ref 0.981
_refine_ls_hydrogen_treatment refall
_refine_ls_number_parameters 273
_refine_ls_number_reflns 2254
_refine_ls_R_factor_gt 0.0460
_refine_ls_shift/su_max 0.0070
_refine_ls_structure_factor_coef F
_refine_ls_weighting_details 'w = 1/[0.005Fo^2^ + 1.000\s^2^(Fo)]'
_refine_ls_weighting_scheme calc
_refine_ls_wR_factor_ref 0.0800
_reflns_number_gt 2254
_reflns_number_total 4522
_reflns_threshold_expression F^2^>2.0\s(F^2^)
_cod_data_source_file ja026704l-2_s2_1.cif
_cod_data_source_block 3-benzene
_cod_original_cell_volume 1888.6(4)
_cod_original_formula_sum 'C25 H19 N O2 '
_cod_database_code 4115205

loop_
_symmetry_equiv_pos_as_xyz
x,y,z
-x,-y,-z
-x+1/2,y+1/2,-z+1/2
x+1/2,-y+1/2,z+1/2

loop_
_atom_site_label
_atom_site_type_symbol
_atom_site_fract_x
_atom_site_fract_y
_atom_site_fract_z
_atom_site_U_iso_or_equiv
_atom_site_adp_type
_atom_site_occupancy
_atom_site_symmetry_multiplicity
_atom_site_calc_flag
O1 O 1.3080(3) 0.4914(1) 0.6981(1) 0.0584(7) Uani 1.00 1 d
O2 O 1.2940(3) 0.1551(1) 0.7304(1) 0.0469(6) Uani 1.00 1 d
N1 N 0.9356(2) 0.3605(1) 1.0896(1) 0.0344(6) Uani 1.00 1 d
C1 C 1.3215(3) 0.3076(2) 1.0394(2) 0.0416(8) Uani 1.00 1 d
C2 C 1.3955(3) 0.2902(2) 1.1219(2) 0.0528(9) Uani 1.00 1 d
C3 C 1.3171(4) 0.2979(3) 1.1945(2) 0.0545(9) Uani 1.00 1 d
C4 C 1.1669(4) 0.3195(2) 1.1834(2) 0.0481(8) Uani 1.00 1 d
C5 C 0.7011(3) 0.4074(2) 1.0010(2) 0.0426(8) Uani 1.00 1 d
C6 C 0.6197(3) 0.4315(2) 0.9219(2) 0.0489(9) Uani 1.00 1 d
C7 C 0.6873(3) 0.4311(2) 0.8455(2) 0.0488(9) Uani 1.00 1 d
C8 C 0.8368(3) 0.4073(2) 0.8498(2) 0.0414(8) Uani 1.00 1 d
C9 C 1.0820(3) 0.3527(2) 0.9393(2) 0.0289(6) Uani 1.00 1 d
C10 C 1.1631(3) 0.3319(2) 1.0236(2) 0.0312(6) Uani 1.00 1 d
C11 C 1.0846(3) 0.3379(2) 1.0971(2) 0.0336(7) Uani 1.00 1 d
C12 C 0.8588(3) 0.3829(2) 1.0090(2) 0.0309(6) Uani 1.00 1 d
C13 C 0.9285(3) 0.3819(2) 0.9315(2) 0.0307(6) Uani 1.00 1 d
C14 C 1.1586(3) 0.3432(2) 0.8599(2) 0.0296(6) Uani 1.00 1 d
C15 C 1.1937(3) 0.4239(2) 0.8154(2) 0.0347(7) Uani 1.00 1 d
C16 C 1.2680(3) 0.4147(2) 0.7426(2) 0.0360(7) Uani 1.00 1 d
C17 C 1.3037(3) 0.3255(2) 0.7138(2) 0.0352(7) Uani 1.00 1 d
C18 C 1.2658(3) 0.2450(2) 0.7575(2) 0.0313(6) Uani 1.00 1 d
C19 C 1.1961(3) 0.2536(2) 0.8320(2) 0.0317(6) Uani 1.00 1 d
C20 C 0.8291(7) 0.1239(4) 0.9328(4) 0.104(2) Uani 1.00 1 d
C21 C 0.8713(6) 0.0364(4) 0.9106(3) 0.098(2) Uani 1.00 1 d
C22 C 0.7629(7) -0.0332(4) 0.8910(3) 0.096(2) Uani 1.00 1 d
C23 C 0.6151(7) -0.0148(4) 0.8955(3) 0.106(2) Uani 1.00 1 d
C24 C 0.5733(6) 0.0763(5) 0.9164(3) 0.105(2) Uani 1.00 1 d
C25 C 0.6811(9) 0.1437(4) 0.9364(4) 0.110(2) Uani 1.00 1 d
H1 H 1.3754(3) 0.3035(2) 0.9910(2) 0.051(1) Uiso 1.00 1 c
H2 H 1.5007(3) 0.2735(2) 1.1309(2) 0.063(1) Uiso 1.00 1 c
H3 H 1.3708(4) 0.2870(3) 1.2522(2) 0.064(1) Uiso 1.00 1 c
H4 H 1.1157(4) 0.3230(2) 1.2329(2) 0.059(1) Uiso 1.00 1 c
H5 H 0.6536(3) 0.4077(2) 1.0520(2) 0.053(1) Uiso 1.00 1 c
H6 H 0.5149(3) 0.4482(2) 0.9178(2) 0.060(1) Uiso 1.00 1 c
H7 H 0.6286(3) 0.4476(2) 0.7903(2) 0.058(1) Uiso 1.00 1 c
H8 H 0.8819(3) 0.4073(2) 0.7979(2) 0.050(1) Uiso 1.00 1 c
H9 H 1.1664(3) 0.4851(2) 0.8341(2) 0.043(1) Uiso 1.00 1 c
H10 H 1.3530(3) 0.3194(2) 0.6637(2) 0.044(1) Uiso 1.00 1 c
H11 H 1.1747(3) 0.1985(2) 0.8638(2) 0.040(1) Uiso 1.00 1 c
H12 H 1.2796(3) 0.5505(1) 0.7221(1) 0.075(1) Uiso 1.00 1 c
H13 H 1.3468(3) 0.1591(1) 0.6783(1) 0.060(1) Uiso 1.00 1 c
H14 H 0.9038(7) 0.1725(4) 0.9465(4) 0.125(2) Uiso 1.00 1 c
H15 H 0.9758(6) 0.0230(4) 0.9089(3) 0.120(2) Uiso 1.00 1 c
H16 H 0.7913(7) -0.0950(4) 0.8742(3) 0.116(2) Uiso 1.00 1 c
H17 H 0.5400(7) -0.0634(4) 0.8832(3) 0.125(2) Uiso 1.00 1 c
H18 H 0.4690(6) 0.0913(5) 0.9167(3) 0.126(2) Uiso 1.00 1 c
H19 H 0.6534(9) 0.2055(4) 0.9535(4) 0.132(2) Uiso 1.00 1 c

loop_
_atom_site_aniso_label
_atom_site_aniso_U_11
_atom_site_aniso_U_22
_atom_site_aniso_U_33
_atom_site_aniso_U_12
_atom_site_aniso_U_13
_atom_site_aniso_U_23
O1 0.095(2) 0.030(1) 0.063(1) 0.001(1) 0.052(1) 0.0072(9)
O2 0.074(1) 0.029(1) 0.047(1) -0.0011(9) 0.040(1) -0.0042(8)
N1 0.042(1) 0.034(1) 0.032(1) -0.0003(9) 0.019(1) -0.0004(9)
C1 0.034(1) 0.050(2) 0.042(2) 0.002(1) 0.011(1) 0.002(1)
C2 0.037(1) 0.066(2) 0.054(2) 0.004(1) 0.001(1) 0.009(2)
C3 0.058(2) 0.066(2) 0.037(2) 0.004(2) -0.000(1) 0.011(1)
C4 0.058(2) 0.057(2) 0.031(1) 0.006(1) 0.013(1) 0.010(1)
C5 0.036(1) 0.048(2) 0.048(2) 0.003(1) 0.020(1) -0.005(1)
C6 0.032(1) 0.055(2) 0.063(2) 0.007(1) 0.016(1) -0.001(1)
C7 0.038(2) 0.062(2) 0.045(2) 0.006(1) 0.004(1) 0.004(1)
C8 0.041(1) 0.051(2) 0.034(1) 0.002(1) 0.012(1) 0.001(1)
C9 0.035(1) 0.026(1) 0.029(1) -0.002(1) 0.014(1) -0.0011(9)
C10 0.035(1) 0.026(1) 0.034(1) -0.000(1) 0.011(1) 0.000(1)
C11 0.043(1) 0.031(1) 0.030(1) -0.001(1) 0.014(1) -0.000(1)
C12 0.032(1) 0.031(1) 0.033(1) -0.002(1) 0.014(1) -0.003(1)
C13 0.034(1) 0.028(1) 0.032(1) -0.003(1) 0.012(1) -0.003(1)
C14 0.029(1) 0.034(1) 0.029(1) -0.000(1) 0.012(1) -0.003(1)
C15 0.042(1) 0.030(1) 0.037(1) 0.002(1) 0.020(1) -0.004(1)
C16 0.042(1) 0.031(1) 0.039(1) -0.001(1) 0.019(1) 0.003(1)
C17 0.041(1) 0.037(1) 0.033(1) 0.001(1) 0.020(1) -0.000(1)
C18 0.035(1) 0.029(1) 0.032(1) 0.000(1) 0.014(1) -0.003(1)
C19 0.037(1) 0.028(1) 0.034(1) -0.002(1) 0.016(1) 0.003(1)
C20 0.126(5) 0.076(3) 0.111(4) -0.034(3) 0.027(4) -0.004(3)
C21 0.089(3) 0.125(5) 0.086(3) -0.007(3) 0.027(3) 0.001(3)
C22 0.132(4) 0.075(3) 0.082(3) -0.001(3) 0.018(3) -0.022(2)
C23 0.118(4) 0.105(4) 0.090(4) -0.041(4) 0.004(3) -0.018(3)
C24 0.093(4) 0.133(5) 0.088(4) 0.013(4) 0.009(3) 0.009(4)
C25 0.143(5) 0.076(3) 0.111(5) 0.013(4) 0.023(4) 0.002(3)

loop_
_atom_type_symbol
_atom_type_description
_atom_type_scat_dispersion_real
_atom_type_scat_dispersion_imag
_atom_type_scat_source
C C 0.006 0.003
;
International Tables for Crystallography
(1992, Vol. C, Tables 4.2.6.8 and 6.1.1.4)
;
H H 0.000 0.000
;
International Tables for Crystallography
(1992, Vol. C, Table 6.1.1.4)
;
N N 0.011 0.006
;
International Tables for Crystallography
(1992, Vol. C, Tables 4.2.6.8 and 6.1.1.4)
;
O O 0.017 0.010
;
International Tables for Crystallography
(1992, Vol. C, Tables 4.2.6.8 and 6.1.1.4)
;

loop_
_geom_angle_atom_site_label_1
_geom_angle_atom_site_label_2
_geom_angle_atom_site_label_3
_geom_angle
_geom_angle_publ_flag
C16 O1 H12 112.75(13) no
C18 O2 H13 109.26(12) no
C11 N1 C12 118.4(2) yes
C2 C1 C10 121.1(3) yes
C2 C1 H1 119.73(18) no
C10 C1 H1 119.17(16) no
C1 C2 C3 120.2(3) yes
C1 C2 H2 119.75(18) no
C3 C2 H2 120.05(18) no
C2 C3 C4 121.2(3) yes
C2 C3 H3 119.44(18) no
C4 C3 H3 119.33(18) no
C3 C4 C11 120.2(3) yes
C3 C4 H4 119.98(18) no
C11 C4 H4 119.82(16) no
C6 C5 C12 120.7(2) yes
C6 C5 H5 119.98(16) no
C12 C5 H5 119.30(15) no
C5 C6 C7 121.0(3) yes
C5 C6 H6 119.57(16) no
C7 C6 H6 119.45(17) no
C6 C7 C8 120.4(3) yes
C6 C7 H7 120.13(17) no
C8 C7 H7 119.48(17) no
C7 C8 C13 121.1(2) yes
C7 C8 H8 119.99(17) no
C13 C8 H8 118.95(14) no
C10 C9 C13 118.7(2) yes
C10 C9 C14 120.2(2) yes
C13 C9 C14 121.1(2) yes
C1 C10 C9 123.2(2) yes
C1 C10 C11 118.2(2) yes
C9 C10 C11 118.5(2) yes
N1 C11 C4 118.0(2) yes
N1 C11 C10 123.0(2) yes
C4 C11 C10 119.0(2) yes
N1 C12 C5 118.5(2) yes
N1 C12 C13 122.8(2) yes
C5 C12 C13 118.7(2) yes
C8 C13 C9 123.5(2) yes
C8 C13 C12 118.1(2) yes
C9 C13 C12 118.4(2) yes
C9 C14 C15 120.0(2) yes
C9 C14 C19 119.8(2) yes
C15 C14 C19 120.2(2) yes
C14 C15 C16 119.7(2) yes
C14 C15 H9 120.05(13) no
C16 C15 H9 120.24(15) no
O1 C16 C15 122.0(2) yes
O1 C16 C17 117.8(2) yes
C15 C16 C17 120.2(2) yes
C16 C17 C18 119.8(2) yes
C16 C17 H10 120.11(14) no
C18 C17 H10 120.04(14) no
O2 C18 C17 122.3(2) yes
O2 C18 C19 117.4(2) yes
C17 C18 C19 120.3(2) yes
C14 C19 C18 119.6(2) yes
C14 C19 H11 120.00(13) no
C18 C19 H11 120.37(14) no
C21 C20 C25 120.7(5) yes
C21 C20 H14 120.0(4) no
C25 C20 H14 119.3(3) no
C20 C21 C22 119.5(5) yes
C20 C21 H15 120.1(4) no
C22 C21 H15 120.4(3) no
C21 C22 C23 120.4(5) yes
C21 C22 H16 120.1(3) no
C23 C22 H16 119.5(3) no
C22 C23 C24 119.2(5) yes
C22 C23 H17 120.6(3) no
C24 C23 H17 120.2(4) no
C23 C24 C25 119.7(5) yes
C23 C24 H18 120.3(4) no
C25 C24 H18 120.0(4) no
C20 C25 C24 120.4(5) yes
C20 C25 H19 119.7(3) no
C24 C25 H19 119.9(4) no

loop_
_geom_bond_atom_site_label_1
_geom_bond_atom_site_label_2
_geom_bond_distance
_geom_bond_publ_flag
O1 C16 1.353(3) yes
O1 H12 0.95804(9) no
O2 C18 1.363(3) yes
O2 H13 0.9940(1) no
N1 C11 1.345(3) yes
N1 C12 1.351(3) yes
C1 C2 1.354(4) yes
C1 C10 1.427(4) yes
C1 H1 0.9499(1) no
C2 C3 1.413(4) yes
C2 H2 0.94999(16) no
C3 C4 1.349(5) yes
C3 H3 0.94999(11) no
C4 C11 1.431(4) yes
C4 H4 0.9500(1) no
C5 C6 1.354(4) yes
C5 C12 1.425(3) yes
C5 H5 0.9498(1) no
C6 C7 1.404(4) yes
C6 H6 0.95003(16) no
C7 C8 1.358(4) yes
C7 H7 0.95000(11) no
C8 C13 1.428(4) yes
C8 H8 0.9500(1) no
C9 C10 1.408(3) yes
C9 C13 1.408(3) yes
C9 C14 1.497(3) yes
C10 C11 1.425(3) yes
C12 C13 1.430(3) yes
C14 C15 1.383(3) yes
C14 C19 1.387(3) yes
C15 C16 1.396(3) yes
C15 H9 0.95003(9) no
C16 C17 1.380(3) yes
C17 C18 1.383(3) yes
C17 H10 0.9500(1) no
C18 C19 1.393(3) yes
C19 H11 0.95000(8) no
C20 C21 1.342(7) yes
C20 C25 1.351(7) yes
C20 H14 0.9500(1) no
C21 C22 1.369(7) yes
C21 H15 0.94997(16) no
C22 C23 1.348(7) yes
C22 H16 0.95001(9) no
C23 C24 1.382(8) yes
C23 H17 0.9500(1) no
C24 C25 1.344(8) yes
C24 H18 0.95002(16) no
C25 H19 0.94996(9) no

loop_
_geom_contact_atom_site_label_1
_geom_contact_atom_site_label_2
_geom_contact_site_symmetry_2
_geom_contact_distance
_geom_contact_publ_flag
O1 O2 3_756 2.761(3) yes
O1 C15 . 2.404(3) yes
O1 C16 . 1.353(3) yes
O1 C17 . 2.340(3) yes
O1 C21 3_756 3.582(5) yes
O1 H7 1_655 3.027(4) no
O1 H9 . 2.611(3) no
O1 H10 . 2.516(3) no
O1 H11 3_756 3.068(3) no
O1 H12 . 0.95804(9) no
O1 H13 3_756 3.446(3) no
O1 H15 3_756 2.759(5) no
O1 H17 3_656 3.228(7) no
O1 H18 3_656 3.116(7) no
O2 N1 4_554 2.684(3) yes
O2 C4 4_554 3.516(4) yes
O2 C11 4_554 3.545(3) yes
O2 C12 4_554 3.586(3) yes
O2 C15 3_746 3.325(3) yes
O2 C16 3_746 3.453(3) yes
O2 C17 . 2.406(3) yes
O2 C18 . 1.363(3) yes
O2 C19 . 2.355(3) yes
O2 H2 4_454 2.970(4) no
O2 H4 4_554 2.863(4) no
O2 H5 4_554 2.959(4) no
O2 H9 3_746 2.628(3) no
O2 H10 . 2.609(3) no
O2 H11 . 2.531(3) no
O2 H12 3_746 1.807(3) no
O2 H13 . 0.9940(1) no
O2 H18 1_655 3.161(5) no
N1 C4 . 2.379(4) yes
N1 C5 . 2.386(4) yes
N1 C9 . 2.833(3) yes
N1 C10 . 2.435(3) yes
N1 C11 . 1.345(3) yes
N1 C12 . 1.351(3) yes
N1 C13 . 2.442(3) yes
N1 C17 4_455 3.543(3) yes
N1 C18 4_455 3.521(3) yes
N1 H4 . 2.560(4) no
N1 H5 . 2.560(3) no
N1 H9 2_767 2.688(3) no
N1 H10 4_455 2.911(3) no
N1 H13 4_455 1.705(3) no
N1 H14 . 3.418(6) no
C1 C2 . 1.354(4) yes
C1 C3 . 2.399(4) yes
C1 C4 . 2.794(4) yes
C1 C9 . 2.494(4) yes
C1 C10 . 1.427(4) yes
C1 C11 . 2.447(4) yes
C1 C14 . 2.945(4) yes
C1 C19 . 3.294(4) yes
C1 H1 . 0.9499(1) no
C1 H2 . 2.003(4) no
C1 H3 . 3.248(4) no
C1 H5 1_655 3.240(4) no
C1 H6 1_655 3.372(4) no
C1 H11 . 3.194(4) no
C1 H16 2_757 3.477(6) no
C2 C3 . 1.413(4) yes
C2 C4 . 2.407(4) yes
C2 C10 . 2.421(4) yes
C2 C11 . 2.802(4) yes
C2 H1 . 2.003(4) no
C2 H2 . 0.94999(16) no
C2 H3 . 2.054(4) no
C2 H4 . 3.265(4) no
C2 H5 1_655 3.148(4) no
C2 H16 2_757 3.204(6) no
C2 H17 2_757 3.234(7) no
C3 C4 . 1.349(5) yes
C3 C10 . 2.801(4) yes
C3 C11 . 2.410(4) yes
C3 H1 . 3.258(4) no
C3 H2 . 2.060(4) no
C3 H3 . 0.94999(11) no
C3 H4 . 2.001(5) no
C3 H8 4_555 3.292(4) no
C3 H16 2_757 3.131(6) no
C4 C10 . 2.460(4) yes
C4 C11 . 1.431(4) yes
C4 H2 . 3.256(4) no
C4 H3 . 1.994(4) no
C4 H4 . 0.9500(1) no
C4 H10 4_455 3.371(4) no
C4 H13 4_455 2.843(4) no
C4 H16 2_757 3.308(6) no
C5 C6 . 1.354(4) yes
C5 C7 . 2.400(4) yes
C5 C8 . 2.788(4) yes
C5 C12 . 1.425(3) yes
C5 C13 . 2.456(3) yes
C5 H1 1_455 3.216(4) no
C5 H2 1_455 3.440(4) no
C5 H5 . 0.9498(1) no
C5 H6 . 2.001(4) no
C5 H6 2_667 3.180(4) no
C5 H7 . 3.252(4) no
C5 H9 2_767 3.021(4) no
C5 H13 4_455 2.973(4) no
C5 H19 . 2.938(6) no
C6 C7 . 1.404(4) yes
C6 C8 . 2.397(4) yes
C6 C12 . 2.416(4) yes
C6 C13 . 2.805(4) yes
C6 H1 1_455 3.129(4) no
C6 H5 . 2.005(4) no
C6 H5 2_667 3.382(4) no
C6 H6 . 0.95003(16) no
C6 H6 2_667 3.364(6) no
C6 H7 . 2.053(4) no
C6 H8 . 3.256(4) no
C6 H19 . 3.213(6) no
C7 C8 . 1.358(4) yes
C7 C12 . 2.805(4) yes
C7 C13 . 2.426(4) yes
C7 H5 . 3.258(4) no
C7 H6 . 2.046(4) no
C7 H7 . 0.95000(11) no
C7 H8 . 2.009(4) no
C7 H16 3_656 3.437(6) no
C8 C9 . 2.498(4) yes
C8 C12 . 2.451(4) yes
C8 C13 . 1.428(4) yes
C8 C14 . 2.971(4) yes
C8 C15 . 3.299(4) yes
C8 H3 4_454 3.150(4) no
C8 H6 . 3.246(4) no
C8 H7 . 2.004(4) no
C8 H8 . 0.9500(1) no
C8 H9 . 3.164(4) no
C8 H16 3_656 3.451(6) no
C9 C10 . 1.408(3) yes
C9 C11 . 2.435(3) yes
C9 C12 . 2.437(3) yes
C9 C13 . 1.408(3) yes
C9 C14 . 1.497(3) yes
C9 C15 . 2.494(3) yes
C9 C19 . 2.495(3) yes
C9 H1 . 2.684(4) no
C9 H8 . 2.687(4) no
C9 H9 . 2.650(3) no
C9 H11 . 2.648(3) no
C9 H14 . 2.992(5) no
C10 C11 . 1.425(3) yes
C10 C12 . 2.765(4) yes
C10 C13 . 2.423(4) yes
C10 C14 . 2.518(3) yes
C10 C15 . 3.505(3) yes
C10 C19 . 3.205(3) yes
C10 H1 . 2.064(4) no
C10 H2 . 3.279(4) no
C10 H4 . 3.319(4) no
C10 H11 . 3.105(3) no
C10 H14 . 3.287(6) no
C11 C12 . 2.316(4) yes
C11 C13 . 2.766(4) yes
C11 H1 . 3.305(4) no
C11 H3 . 3.269(4) no
C11 H4 . 2.074(4) no
C11 H10 4_455 3.288(4) no
C11 H13 4_455 2.619(3) no
C11 H14 . 3.482(6) no
C11 H16 2_757 3.584(6) no
C12 C13 . 1.430(3) yes
C12 H5 . 2.064(3) no
C12 H6 . 3.273(4) no
C12 H8 . 3.308(4) no
C12 H9 2_767 3.078(3) no
C12 H13 4_455 2.690(3) no
C12 H14 . 3.150(6) no
C12 H19 . 3.120(7) no
C13 C14 . 2.530(3) yes
C13 C15 . 3.230(3) yes
C13 C19 . 3.521(3) yes
C13 H5 . 3.313(3) no
C13 H7 . 3.282(4) no
C13 H8 . 2.063(4) no
C13 H9 . 3.133(3) no
C13 H14 . 2.956(5) no
C13 H19 . 3.529(7) no
C14 C15 . 1.383(3) yes
C14 C16 . 2.403(3) yes
C14 C17 . 2.777(3) yes
C14 C18 . 2.402(3) yes
C14 C19 . 1.387(3) yes
C14 H1 . 2.611(4) no
C14 H3 4_454 3.350(4) no
C14 H6 1_655 3.468(4) no
C14 H8 . 2.641(4) no
C14 H9 . 2.032(3) no
C14 H11 . 2.035(3) no
C15 C16 . 1.396(3) yes
C15 C17 . 2.407(3) yes
C15 C18 . 2.771(3) yes
C15 C19 . 2.401(4) yes
C15 H1 . 3.367(4) no
C15 H5 2_767 3.268(4) no
C15 H6 1_655 3.043(4) no
C15 H8 . 2.743(4) no
C15 H9 . 0.95003(9) no
C15 H10 . 3.266(3) no
C15 H11 . 3.257(4) no
C15 H12 . 2.481(3) no
C15 H13 3_756 3.321(3) no
C15 H17 3_656 3.409(6) no
C16 C17 . 1.380(3) yes
C16 C18 . 2.391(4) yes
C16 C19 . 2.773(3) yes
C16 H6 1_655 3.221(4) no
C16 H7 1_655 3.195(4) no
C16 H9 . 2.046(3) no
C16 H10 . 2.030(3) no
C16 H12 . 1.937(3) no
C16 H17 3_656 3.096(6) no
C17 C18 . 1.383(3) yes
C17 C19 . 2.408(3) yes
C17 H2 4_454 3.108(4) no
C17 H4 4_554 3.437(4) no
C17 H7 1_655 3.394(4) no
C17 H9 . 3.264(3) no
C17 H10 . 0.9500(1) no
C17 H11 . 3.265(3) no
C17 H12 . 3.167(3) no
C17 H13 . 2.442(3) no
C17 H17 3_656 3.531(6) no
C18 C19 . 1.393(3) yes
C18 H2 4_454 2.812(4) no
C18 H3 4_454 3.518(4) no
C18 H4 4_554 3.325(4) no
C18 H10 . 2.033(3) no
C18 H11 . 2.045(3) no
C18 H12 3_746 2.781(3) no
C18 H13 . 1.934(3) no
C18 H18 1_655 3.530(6) no
C19 H1 . 2.783(4) no
C19 H2 4_454 3.315(4) no
C19 H3 4_454 2.999(4) no
C19 H8 . 3.493(4) no
C19 H9 . 3.258(4) no
C19 H10 . 3.265(3) no
C19 H11 . 0.95000(8) no
C19 H12 3_746 2.984(3) no
C19 H13 . 3.188(3) no
C19 H14 . 3.549(6) no
C19 H18 1_655 3.422(6) no
C20 C21 . 1.342(7) yes
C20 C22 . 2.343(7) yes
C20 C23 . 2.713(7) yes
C20 C24 . 2.338(8) yes
C20 C25 . 1.351(7) yes
C20 H3 4_454 3.123(6) no
C20 H4 4_454 3.422(7) no
C20 H11 . 3.559(6) no
C20 H14 . 0.9500(1) no
C20 H15 . 1.996(8) no
C20 H15 2_757 3.436(8) no
C20 H16 . 3.201(7) no
C20 H18 . 3.195(8) no
C20 H19 . 2.000(7) no
C21 C21 2_757 3.433(11) yes
C21 C22 . 1.369(7) yes
C21 C23 . 2.358(7) yes
C21 C24 . 2.716(8) yes
C21 C25 . 2.341(8) yes
C21 H3 4_454 3.475(6) no
C21 H7 3_646 3.334(6) no
C21 H14 . 1.994(7) no
C21 H15 . 0.94997(16) no
C21 H15 2_757 3.00(1) no
C21 H16 . 2.021(7) no
C21 H17 . 3.220(7) no
C21 H19 . 3.194(8) no
C22 C23 . 1.348(7) yes
C22 C24 . 2.355(8) yes
C22 C25 . 2.707(7) yes
C22 H7 3_646 3.108(6) no
C22 H8 3_646 3.096(6) no
C22 H14 . 3.204(7) no
C22 H15 . 2.023(7) no
C22 H15 2_757 3.544(7) no
C22 H16 . 0.95001(9) no
C22 H17 . 2.005(7) no
C22 H18 . 3.214(8) no
C23 C24 . 1.382(8) yes
C23 C25 . 2.358(7) yes
C23 H8 3_646 3.175(6) no
C23 H15 . 3.215(7) no
C23 H16 . 1.995(7) no
C23 H17 . 0.9500(1) no
C23 H18 . 2.034(8) no
C23 H18 2_657 3.280(7) no
C23 H19 . 3.219(8) no
C24 C25 . 1.344(8) yes
C24 H4 4_454 3.234(6) no
C24 H12 3_646 3.508(6) no
C24 H14 . 3.190(8) no
C24 H16 . 3.214(8) no
C24 H17 . 2.034(8) no
C24 H17 2_657 3.400(8) no
C24 H18 . 0.95002(16) no
C24 H18 2_657 3.546(11) no
C24 H19 . 1.996(8) no
C25 H4 4_454 3.126(7) no
C25 H14 . 1.996(8) no
C25 H15 . 3.198(8) no
C25 H17 . 3.215(7) no
C25 H18 . 1.996(8) no
C25 H19 . 0.94996(9) no
H1 H2 . 2.296(4) no
H1 H5 1_655 2.890(4) no
H1 H6 1_655 2.714(4) no
H1 H11 . 2.835(4) no
H1 H18 1_655 3.340(7) no
H1 H19 1_655 2.960(7) no
H2 H3 . 2.356(4) no
H2 H5 1_655 2.719(4) no
H2 H10 4_555 3.346(4) no
H2 H13 4_555 3.181(4) no
H2 H16 2_757 3.592(6) no
H2 H17 2_757 2.971(7) no
H2 H19 1_655 3.376(7) no
H3 H4 . 2.289(5) no
H3 H8 4_555 2.811(4) no
H3 H11 4_555 2.957(4) no
H3 H14 4_555 3.010(6) no
H3 H16 2_757 3.493(6) no
H4 H10 4_455 3.121(4) no
H4 H13 4_455 2.410(4) no
H4 H18 4_555 3.513(6) no
H4 H19 4_555 3.381(7) no
H5 H6 . 2.297(4) no
H5 H6 2_667 2.600(4) no
H5 H9 2_767 2.640(4) no
H5 H12 2_767 3.480(4) no
H5 H13 4_455 2.551(4) no
H5 H19 . 3.216(6) no
H6 H6 2_667 2.967(6) no
H6 H7 . 2.348(4) no
H6 H9 1_455 3.192(4) no
H7 H8 . 2.300(4) no
H7 H10 1_455 3.384(4) no
H7 H12 1_455 3.422(4) no
H7 H15 3_656 3.233(6) no
H7 H16 3_656 2.803(6) no
H8 H9 . 2.722(4) no
H8 H16 3_656 2.838(6) no
H8 H17 3_656 3.008(6) no
H9 H12 . 2.320(3) no
H9 H13 3_756 2.448(3) no
H10 H12 . 3.454(3) no
H10 H13 . 2.261(3) no
H10 H14 4_554 3.449(6) no
H10 H15 3_756 3.501(6) no
H10 H16 3_756 3.511(6) no
H10 H19 4_554 3.445(7) no
H11 H12 3_746 2.528(3) no
H11 H13 . 3.493(3) no
H11 H14 . 2.918(6) no
H11 H15 . 3.170(6) no
H11 H18 1_655 3.007(6) no
H12 H13 3_756 2.545(3) no
H12 H15 3_756 3.216(5) no
H12 H17 3_656 3.423(7) no
H12 H18 3_656 2.868(6) no
H14 H15 . 2.293(7) no
H14 H15 2_757 3.583(8) no
H14 H19 . 2.287(7) no
H15 H15 2_757 2.84(1) no
H15 H16 . 2.327(7) no
H16 H17 . 2.298(7) no
H17 H18 . 2.340(8) no
H17 H18 2_657 3.117(7) no
H18 H19 . 2.293(8) no

loop_
_geom_torsion_atom_site_label_1
_geom_torsion_atom_site_label_2
_geom_torsion_atom_site_label_3
_geom_torsion_atom_site_label_4
_geom_torsion
_geom_torsion_publ_flag
C12 N1 C11 C4 176.5(3) yes
C12 N1 C11 C10 -3.2(5) yes
C11 N1 C12 C5 -179.7(3) yes
C11 N1 C12 C13 1.2(5) yes
C10 C1 C2 C3 -1.4(6) yes
C2 C1 C10 C9 178.5(4) yes
C2 C1 C10 C11 0.3(6) yes
C1 C2 C3 C4 2.2(6) yes
C2 C3 C4 C11 -1.8(6) yes
C3 C4 C11 N1 -179.1(4) yes
C3 C4 C11 C10 0.7(6) yes
C12 C5 C6 C7 1.3(6) yes
C6 C5 C12 N1 179.3(3) yes
C6 C5 C12 C13 -1.6(6) yes
C5 C6 C7 C8 -0.7(6) yes
C6 C7 C8 C13 0.3(6) yes
C7 C8 C13 C9 177.1(4) yes
C7 C8 C13 C12 -0.6(6) yes
C13 C9 C10 C1 -175.9(3) yes
C13 C9 C10 C11 2.3(5) yes
C14 C9 C10 C1 4.4(5) yes
C14 C9 C10 C11 -177.4(3) yes
C10 C9 C13 C8 178.2(3) yes
C10 C9 C13 C12 -4.1(5) yes
C14 C9 C13 C8 -2.1(5) yes
C14 C9 C13 C12 175.6(3) yes
C10 C9 C14 C15 -109.7(4) yes
C10 C9 C14 C19 69.4(5) yes
C13 C9 C14 C15 70.6(5) yes
C13 C9 C14 C19 -110.3(4) yes
C1 C10 C11 N1 179.8(3) yes
C1 C10 C11 C4 0.0(5) yes
C9 C10 C11 N1 1.5(5) yes
C9 C10 C11 C4 -178.2(3) yes
N1 C12 C13 C8 -179.7(3) yes
N1 C12 C13 C9 2.5(5) yes
C5 C12 C13 C8 1.2(5) yes
C5 C12 C13 C9 -176.6(3) yes
C9 C14 C15 C16 178.6(3) yes
C19 C14 C15 C16 -0.5(5) yes
C9 C14 C19 C18 179.3(3) yes
C15 C14 C19 C18 -1.6(5) yes
C14 C15 C16 O1 -178.4(3) yes
C14 C15 C16 C17 1.4(5) yes
O1 C16 C17 C18 179.6(3) yes
C15 C16 C17 C18 -0.2(5) yes
C16 C17 C18 O2 177.9(3) yes
C16 C17 C18 C19 -1.9(5) yes
O2 C18 C19 C14 -177.0(3) yes
C17 C18 C19 C14 2.8(5) yes
C25 C20 C21 C22 0.4(1) yes
C21 C20 C25 C24 -1.1(1) yes
C20 C21 C22 C23 -1.2(1) yes
C21 C22 C23 C24 2.8(1) yes
C22 C23 C24 C25 -3.4(1) yes
C23 C24 C25 C20 2.6(1) yes

loop_
_cod_related_entry_id
_cod_related_entry_database
_cod_related_entry_code
1 ChemSpider 30660535
